data_2020044
loop_
_publ_author_name
'Allibert, C.'
'Wong-Ng, W.'
'Nyburg, S.C.'

_publ_section_title
;
 Ce Cu3.6, a disordered variant of Gd14 Ag51 type
;
_journal_name_full 'Acta Crystallographica C (39,1983-)'
_journal_page_first 211
_journal_page_last 214
_journal_volume 40
_journal_year 1984
_chemical_formula_sum 'Ce14 Cu50.92'
_space_group_IT_number 175
_symmetry_space_group_name_Hall '-P 6'
_symmetry_space_group_name_H-M 'P 6/m'
_cell_angle_alpha 90
_cell_angle_beta 90
_cell_angle_gamma 120
_cell_formula_units_Z 1
_cell_length_a 11.858
_cell_length_b 11.858
_cell_length_c 9.107
_cell_volume 1108.993
_citation_journal_id_ASTM ACSCEE
_cod_data_source_file Allibert_ACSCEE_1984_759.cif
_cod_data_source_block Ce14Cu50.92
_cod_database_code 2020044

loop_
_symmetry_equiv_pos_as_xyz
x,y,z
x-y,x,z
-y,x-y,z
-x,-y,z
-x+y,-x,z
y,-x+y,z
-x,-y,-z
-x+y,-x,-z
y,-x+y,-z
x,y,-z
x-y,x,-z
-y,x-y,-z

loop_
_atom_site_label
_atom_site_type_symbol
_atom_site_fract_x
_atom_site_fract_y
_atom_site_fract_z
_atom_site_occupancy
_atom_site_U_iso_or_equiv
Cu7 Cu 0.1079 0.4285 0.3064 1 0.0
Cu5 Cu 0.1959 0.2693 0.2509 1 0.0
Cu2 Cu 0.6202 0.3202 0 0.33 0.0
Cu3 Cu 0.1405 0.1027 0 0.49 0.0
Ce3 Ce 0.1056 0.3585 0 0.5 0.0
Cu4 Cu 0.0593 0.2376 0.5 1 0.0
Ce2 Ce 0.1309 0.4193 0 0.5 0.0
Cu6 Cu 0.4939 0.1117 0.1693 1 0.0
Ce4 Ce 0.4712 0.1412 0.5 1 0.0
Ce1 Ce 0 0 0.2974 1 0.0
Cu1 Cu 0.3333 0.6667 0.2618 1 0.0
